data_7209009
loop_
_publ_author_name
'Jacobs, Tia'
'Barbour, Leonard J.'

_publ_section_title
;
 Solvent diffusion and binding in a &#x2018;nonporous&#x2019; molecular
 crystal
;
_journal_issue 8
_journal_name_full CrystEngComm
_journal_page_first 1512
_journal_paper_doi 10.1039/c2ce26404h
_journal_volume 15
_journal_year 2013
_chemical_formula_moiety 'C44 H44 Br4 Cd2 N8'
_chemical_formula_sum 'C44 H44 Br4 Cd2 N8'
_chemical_formula_weight 1229.31
_chemical_name_common 2_vac
_chemical_name_systematic
;
?
;
_space_group_IT_number 12
_symmetry_cell_setting monoclinic
_symmetry_space_group_name_Hall '-C 2y'
_symmetry_space_group_name_H-M 'C 1 2/m 1'
_atom_sites_solution_hydrogens geom
_atom_sites_solution_primary direct
_atom_sites_solution_secondary difmap
_audit_creation_method SHELXL-97
_cell_angle_alpha 90.00
_cell_angle_beta 114.239(3)
_cell_angle_gamma 90.00
_cell_formula_units_Z 2
_cell_length_a 18.001(3)
_cell_length_b 15.844(3)
_cell_length_c 9.3530(15)
_cell_measurement_reflns_used 1562
_cell_measurement_temperature 295(2)
_cell_measurement_theta_max 22.07
_cell_measurement_theta_min 2.48
_cell_volume 2432.4(7)
_computing_cell_refinement 'SAINT (Bruker, 2002)'
_computing_data_collection 'SMART (Bruker, 2002)'
_computing_data_reduction SAINT
_computing_molecular_graphics
;
X-Seed (Barbour, 2001; Atwood & Barbour, 2003)
;
_computing_publication_material
;
X-Seed (Atwood & Barbour, 2003; Barbour, 2001)
;
_computing_structure_refinement 'SHELXL-97 (Sheldrick, 1997)'
_computing_structure_solution 'SHELXS-97 (Sheldrick, 1997)'
_diffrn_ambient_temperature 295(2)
_diffrn_measured_fraction_theta_full 0.994
_diffrn_measured_fraction_theta_max 0.980
_diffrn_measurement_device_type 'Bruker APEX CCD area-detector'
_diffrn_measurement_method \w
_diffrn_radiation_monochromator graphite
_diffrn_radiation_source 'fine-focus sealed tube'
_diffrn_radiation_type MoK\a
_diffrn_radiation_wavelength 0.71073
_diffrn_reflns_av_R_equivalents 0.0406
_diffrn_reflns_av_sigmaI/netI 0.0586
_diffrn_reflns_limit_h_max 21
_diffrn_reflns_limit_h_min -23
_diffrn_reflns_limit_k_max 20
_diffrn_reflns_limit_k_min -20
_diffrn_reflns_limit_l_max 12
_diffrn_reflns_limit_l_min -5
_diffrn_reflns_number 7578
_diffrn_reflns_theta_full 27.00
_diffrn_reflns_theta_max 27.48
_diffrn_reflns_theta_min 1.79
_exptl_absorpt_coefficient_mu 4.198
_exptl_absorpt_correction_T_max 0.714
_exptl_absorpt_correction_T_min 0.468
_exptl_absorpt_correction_type multi-scan
_exptl_absorpt_process_details 'SADABS (Bruker, 2002)'
_exptl_crystal_colour colourless
_exptl_crystal_density_diffrn 1.678
_exptl_crystal_density_method 'not measured'
_exptl_crystal_description plate
_exptl_crystal_F_000 1200
_exptl_crystal_size_max 0.20
_exptl_crystal_size_mid 0.20
_exptl_crystal_size_min 0.08
_refine_diff_density_max 0.897
_refine_diff_density_min -0.389
_refine_diff_density_rms 0.105
_refine_ls_extinction_method none
_refine_ls_goodness_of_fit_ref 0.970
_refine_ls_hydrogen_treatment constr
_refine_ls_matrix_type full
_refine_ls_number_parameters 137
_refine_ls_number_reflns 2848
_refine_ls_number_restraints 0
_refine_ls_restrained_S_all 0.970
_refine_ls_R_factor_all 0.0928
_refine_ls_R_factor_gt 0.0454
_refine_ls_shift/su_max 0.001
_refine_ls_shift/su_mean 0.000
_refine_ls_structure_factor_coef Fsqd
_refine_ls_weighting_details 'calc w=1/[\s^2^(Fo^2^)+(0.0557P)^2^+0.0000P] where P=(Fo^2^+2Fc^2^)/3'
_refine_ls_weighting_scheme calc
_refine_ls_wR_factor_gt 0.0937
_refine_ls_wR_factor_ref 0.1125
_reflns_number_gt 1743
_reflns_number_total 2848
_reflns_threshold_expression >2sigma(I)
_cod_data_source_file c2ce26404h.txt
_cod_data_source_block 4
_cod_original_sg_symbol_H-M C2/m
_cod_database_code 7209009

loop_
_symmetry_equiv_pos_as_xyz
'x, y, z'
'-x, y, -z'
'x+1/2, y+1/2, z'
'-x+1/2, y+1/2, -z'
'-x, -y, -z'
'x, -y, z'
'-x+1/2, -y+1/2, -z'
'x+1/2, -y+1/2, z'

loop_
_atom_site_label
_atom_site_type_symbol
_atom_site_fract_x
_atom_site_fract_y
_atom_site_fract_z
_atom_site_U_iso_or_equiv
_atom_site_adp_type
_atom_site_occupancy
_atom_site_symmetry_multiplicity
_atom_site_calc_flag
_atom_site_refinement_flags
Cd1 Cd 0.26467(3) 0.5000 1.08924(6) 0.04836(19) Uani 1 2 d S
Br2 Br 0.10897(5) 0.5000 0.95928(10) 0.0603(2) Uani 1 2 d S
Br3 Br 0.32616(7) 0.5000 1.38740(10) 0.0811(3) Uani 1 2 d S
N4 N 0.3136(3) 0.3871(3) 1.0169(5) 0.0519(11) Uani 1 1 d .
C5 C 0.3818(4) 0.3452(5) 1.1138(7) 0.088(2) Uani 1 1 d .
H5 H 0.4168 0.3623 1.2140 0.106 Uiso 1 1 calc R
C6 C 0.3904(5) 0.2747(5) 1.0407(8) 0.098(3) Uani 1 1 d .
H6 H 0.4317 0.2348 1.0811 0.117 Uiso 1 1 calc R
N7 N 0.3276(3) 0.2732(3) 0.8976(5) 0.0515(11) Uani 1 1 d .
C8 C 0.2830(3) 0.3424(3) 0.8880(6) 0.0512(13) Uani 1 1 d .
C9 C 0.2097(4) 0.3657(5) 0.7463(7) 0.093(2) Uani 1 1 d .
H9A H 0.2259 0.3848 0.6660 0.140 Uiso 1 1 calc R
H9B H 0.1809 0.4100 0.7719 0.140 Uiso 1 1 calc R
H9C H 0.1749 0.3174 0.7094 0.140 Uiso 1 1 calc R
C10 C 0.3141(4) 0.2069(3) 0.7832(8) 0.0666(16) Uani 1 1 d .
H10B H 0.2586 0.2108 0.7043 0.080 Uiso 1 1 calc R
H10A H 0.3200 0.1527 0.8349 0.080 Uiso 1 1 calc R
C11 C 0.3716(3) 0.2107(3) 0.7038(6) 0.0488(12) Uani 1 1 d .
C12 C 0.4158(3) 0.1406(3) 0.6988(6) 0.0496(12) Uani 1 1 d .
H12 H 0.4119 0.0916 0.7501 0.060 Uiso 1 1 calc R
C13 C 0.4653(3) 0.1411(3) 0.6202(6) 0.0451(11) Uani 1 1 d .
H13 H 0.4936 0.0924 0.6177 0.054 Uiso 1 1 calc R
C14 C 0.4738(3) 0.2133(3) 0.5441(5) 0.0375(10) Uani 1 1 d .
C15 C 0.4311(3) 0.2851(3) 0.5510(6) 0.0458(12) Uani 1 1 d .
H15 H 0.4363 0.3345 0.5023 0.055 Uiso 1 1 calc R
C16 C 0.3808(3) 0.2832(3) 0.6304(6) 0.0520(13) Uani 1 1 d .
H16 H 0.3527 0.3317 0.6344 0.062 Uiso 1 1 calc R

loop_
_atom_site_aniso_label
_atom_site_aniso_U_11
_atom_site_aniso_U_22
_atom_site_aniso_U_33
_atom_site_aniso_U_23
_atom_site_aniso_U_13
_atom_site_aniso_U_12
Cd1 0.0590(4) 0.0374(3) 0.0506(3) 0.000 0.0244(3) 0.000
Br2 0.0553(5) 0.0588(5) 0.0702(6) 0.000 0.0291(4) 0.000
Br3 0.1313(9) 0.0517(5) 0.0487(5) 0.000 0.0253(5) 0.000
N4 0.058(3) 0.052(3) 0.045(3) -0.005(2) 0.021(2) 0.011(2)
C5 0.085(5) 0.127(6) 0.037(3) -0.005(4) 0.009(3) 0.051(4)
C6 0.116(6) 0.113(6) 0.067(5) 0.018(4) 0.040(4) 0.075(5)
N7 0.068(3) 0.046(3) 0.054(3) 0.002(2) 0.039(3) 0.010(2)
C8 0.054(3) 0.047(3) 0.057(3) 0.001(3) 0.028(3) 0.002(2)
C9 0.067(4) 0.109(6) 0.076(5) -0.033(4) 0.001(4) 0.030(4)
C10 0.086(4) 0.038(3) 0.103(5) -0.007(3) 0.067(4) -0.002(3)
C11 0.065(3) 0.042(3) 0.052(3) -0.007(2) 0.037(3) -0.009(3)
C12 0.067(3) 0.035(3) 0.058(3) 0.006(2) 0.038(3) 0.001(2)
C13 0.050(3) 0.035(3) 0.054(3) 0.003(2) 0.026(2) 0.005(2)
C14 0.040(3) 0.038(2) 0.033(3) -0.002(2) 0.013(2) -0.001(2)
C15 0.057(3) 0.037(3) 0.045(3) 0.001(2) 0.023(2) -0.003(2)
C16 0.064(3) 0.040(3) 0.064(4) -0.004(2) 0.037(3) 0.005(2)

loop_
_atom_type_symbol
_atom_type_description
_atom_type_scat_dispersion_real
_atom_type_scat_dispersion_imag
_atom_type_scat_source
C C 0.0033 0.0016 'International Tables Vol C Tables 4.2.6.8 and 6.1.1.4'
H H 0.0000 0.0000 'International Tables Vol C Tables 4.2.6.8 and 6.1.1.4'
N N 0.0061 0.0033 'International Tables Vol C Tables 4.2.6.8 and 6.1.1.4'
Br Br -0.2901 2.4595 'International Tables Vol C Tables 4.2.6.8 and 6.1.1.4'
Cd Cd -0.8075 1.2024 'International Tables Vol C Tables 4.2.6.8 and 6.1.1.4'

loop_
_geom_angle_atom_site_label_1
_geom_angle_atom_site_label_2
_geom_angle_atom_site_label_3
_geom_angle
_geom_angle_site_symmetry_1
_geom_angle_site_symmetry_3
N4 Cd1 N4 107.5(2) . 6_565
N4 Cd1 Br3 106.61(11) . .
N4 Cd1 Br3 106.61(11) 6_565 .
N4 Cd1 Br2 110.49(11) . .
N4 Cd1 Br2 110.49(11) 6_565 .
Br3 Cd1 Br2 114.83(4) . .
C8 N4 C5 105.8(5) . .
C8 N4 Cd1 130.3(4) . .
C5 N4 Cd1 123.5(4) . .
C6 C5 N4 109.0(5) . .
C6 C5 H5 125.5 . .
N4 C5 H5 125.5 . .
C5 C6 N7 107.0(5) . .
C5 C6 H6 126.5 . .
N7 C6 H6 126.5 . .
C8 N7 C6 106.7(5) . .
C8 N7 C10 129.1(5) . .
C6 N7 C10 124.3(5) . .
N4 C8 N7 111.5(5) . .
N4 C8 C9 124.9(5) . .
N7 C8 C9 123.6(5) . .
C8 C9 H9A 109.5 . .
C8 C9 H9B 109.5 . .
H9A C9 H9B 109.5 . .
C8 C9 H9C 109.5 . .
H9A C9 H9C 109.5 . .
H9B C9 H9C 109.5 . .
N7 C10 C11 113.3(4) . .
N7 C10 H10B 108.9 . .
C11 C10 H10B 108.9 . .
N7 C10 H10A 108.9 . .
C11 C10 H10A 108.9 . .
H10B C10 H10A 107.7 . .
C12 C11 C16 117.6(4) . .
C12 C11 C10 120.6(4) . .
C16 C11 C10 121.7(5) . .
C13 C12 C11 121.7(5) . .
C13 C12 H12 119.1 . .
C11 C12 H12 119.1 . .
C12 C13 C14 120.9(4) . .
C12 C13 H13 119.6 . .
C14 C13 H13 119.6 . .
C13 C14 C15 118.2(4) . .
C13 C14 C14 120.8(3) . 2_656
C15 C14 C14 121.0(3) . 2_656
C16 C15 C14 120.1(4) . .
C16 C15 H15 120.0 . .
C14 C15 H15 120.0 . .
C11 C16 C15 121.5(5) . .
C11 C16 H16 119.3 . .
C15 C16 H16 119.3 . .

loop_
_geom_bond_atom_site_label_1
_geom_bond_atom_site_label_2
_geom_bond_distance
_geom_bond_site_symmetry_2
Cd1 N4 2.219(4) .
Cd1 N4 2.219(4) 6_565
Cd1 Br3 2.5431(11) .
Cd1 Br2 2.5565(10) .
N4 C8 1.309(6) .
N4 C5 1.362(6) .
C5 C6 1.351(9) .
C5 H5 0.9300 .
C6 N7 1.351(8) .
C6 H6 0.9300 .
N7 C8 1.340(6) .
N7 C10 1.447(6) .
C8 C9 1.482(7) .
C9 H9A 0.9600 .
C9 H9B 0.9600 .
C9 H9C 0.9600 .
C10 C11 1.503(7) .
C10 H10B 0.9700 .
C10 H10A 0.9700 .
C11 C12 1.378(7) .
C11 C16 1.383(6) .
C12 C13 1.368(7) .
C12 H12 0.9300 .
C13 C14 1.388(6) .
C13 H13 0.9300 .
C14 C15 1.388(6) .
C14 C14 1.488(9) 2_656
C15 C16 1.387(7) .
C15 H15 0.9300 .
C16 H16 0.9300 .
